data_4322624
loop_
_publ_author_name
'Alain Diebold'
'Karl S. Hagen'

_publ_section_title
;
 Iron(II) Polyamine Chemistry: Variation of Spin State and Coordination
 Number in Solid State and Solution with Iron(II)
 Tris(2-pyridylmethyl)amine Complexes
;
_journal_name_full 'Inorganic Chemistry'
_journal_page_first 215
_journal_page_last 223
_journal_paper_doi 10.1021/ic971105e
_journal_volume 37
_journal_year 1998
_chemical_formula_moiety '[Fe(TPA)2](BPh4)2'
_chemical_formula_sum 'C84 H76 B2 Fe N8'
_chemical_formula_weight 1275.00
_chemical_name_systematic
; 
 ? 
;
_space_group_IT_number 14
_symmetry_cell_setting monoclinic
_symmetry_space_group_name_Hall '-P 2yn'
_symmetry_space_group_name_H-M 'P 1 21/n 1'
_atom_sites_solution_hydrogens geom
_atom_sites_solution_primary direct
_atom_sites_solution_secondary difmap
_audit_creation_method SHELXL
_cell_angle_alpha 90.00
_cell_angle_beta 102.840(10)
_cell_angle_gamma 90.00
_cell_formula_units_Z 2
_cell_length_a 12.4890(10)
_cell_length_b 14.1890(10)
_cell_length_c 19.8430(10)
_cell_measurement_reflns_used 24
_cell_measurement_temperature 299(2)
_cell_measurement_theta_max 28.58
_cell_measurement_theta_min 4.57
_cell_volume 3428.4(4)
_computing_cell_refinement 'Siemens XSCANS'
_computing_data_collection 'Siemens XSCANS'
_computing_data_reduction 'Siemens SHELXTL'
_computing_molecular_graphics 'Siemens SHELXTL'
_computing_publication_material 'Siemens SHELXTL'
_computing_structure_refinement 'SHELXL-93 (Sheldrick, 1993)'
_computing_structure_solution 'SHELXS-86 (Sheldrick, 1990)'
_diffrn_ambient_temperature 299(2)
_diffrn_measurement_device 'Siemens P4'
_diffrn_measurement_method '\w scans'
_diffrn_radiation_monochromator graphite
_diffrn_radiation_source 'rotating anode'
_diffrn_radiation_type CuK\a
_diffrn_radiation_wavelength 1.54178
_diffrn_reflns_av_R_equivalents 0.0326
_diffrn_reflns_av_sigmaI/netI 0.0623
_diffrn_reflns_limit_h_max 1
_diffrn_reflns_limit_h_min -13
_diffrn_reflns_limit_k_max 15
_diffrn_reflns_limit_k_min -1
_diffrn_reflns_limit_l_max 21
_diffrn_reflns_limit_l_min -21
_diffrn_reflns_number 5786
_diffrn_reflns_theta_max 56.73
_diffrn_reflns_theta_min 3.84
_diffrn_standards_decay_% 5.30
_diffrn_standards_interval_count 97
_diffrn_standards_number 3
_exptl_absorpt_coefficient_mu 2.162
_exptl_absorpt_correction_T_max 0.3110
_exptl_absorpt_correction_T_min 0.2324
_exptl_absorpt_correction_type empirical
_exptl_crystal_colour colorless
_exptl_crystal_density_diffrn 1.235
_exptl_crystal_description prisms
_exptl_crystal_F_000 1344
_exptl_crystal_size_max 0.32
_exptl_crystal_size_mid 0.21
_exptl_crystal_size_min 0.21
_refine_diff_density_max 0.150
_refine_diff_density_min -0.183
_refine_diff_density_rms 0.036
_refine_ls_extinction_coef 0.0032(2)
_refine_ls_extinction_expression Fc^*^=kFc[1+0.001xFc^2^\l^3^/sin(2\q)]^-1/4^
_refine_ls_extinction_method SHELXL
_refine_ls_goodness_of_fit_all 1.028
_refine_ls_goodness_of_fit_obs 1.096
_refine_ls_hydrogen_treatment noref
_refine_ls_matrix_type full
_refine_ls_number_parameters 431
_refine_ls_number_reflns 4553
_refine_ls_number_restraints 0
_refine_ls_restrained_S_all 1.028
_refine_ls_restrained_S_obs 1.096
_refine_ls_R_factor_all 0.0813
_refine_ls_R_factor_obs 0.0494
_refine_ls_shift/esd_max -0.008
_refine_ls_shift/esd_mean 0.002
_refine_ls_structure_factor_coef Fsqd
_refine_ls_weighting_details 'w=1/[\s^2^(Fo^2^)+(0.0495P)^2^+0.6403P] where P=(Fo^2^+2Fc^2^)/3'
_refine_ls_weighting_scheme calc
_refine_ls_wR_factor_all 0.1257
_refine_ls_wR_factor_obs 0.1090
_reflns_number_observed 3146
_reflns_number_total 4553
_reflns_observed_criterion >2sigma(I)
_cod_data_source_file ic971105e_5.cif
_cod_data_source_block 4-BPh4(AD1234c)
_cod_depositor_comments
;
The following automatic conversions were performed:

'_refine_ls_weighting_scheme' value 'calc
w=1/[\s^2^(Fo^2^)+(0.0495P)^2^+0.6403P] where P=(Fo^2^+2Fc^2^)/3' was
changed to 'calc'. New tag '_refine_ls_weighting_details' was
created. The value of the new tag was set to
'w=1/[\s^2^(Fo^2^)+(0.0495P)^2^+0.6403P] where P=(Fo^2^+2Fc^2^)/3'.

Automatic conversion script
Id: cif_fix_values 3143 2015-03-26 13:38:13Z robertas 
;
_cod_database_code 4322624

loop_
_symmetry_equiv_pos_as_xyz
'x, y, z'
'-x+1/2, y+1/2, -z+1/2'
'-x, -y, -z'
'x-1/2, -y-1/2, z-1/2'

loop_
_atom_site_aniso_label
_atom_site_aniso_U_11
_atom_site_aniso_U_22
_atom_site_aniso_U_33
_atom_site_aniso_U_23
_atom_site_aniso_U_13
_atom_site_aniso_U_12
Fe 0.0725(6) 0.0534(5) 0.0541(5) 0.0140(4) 0.0127(4) 0.0012(4)
N1 0.054(2) 0.049(2) 0.052(2) 0.0048(14) 0.0170(14) 0.0019(14)
N2 0.061(2) 0.054(2) 0.050(2) 0.0100(14) 0.0136(15) 0.0033(15)
N3 0.067(2) 0.053(2) 0.057(2) 0.008(2) 0.013(2) 0.005(2)
N4 0.071(2) 0.059(2) 0.051(2) 0.0076(15) 0.019(2) 0.004(2)
C1 0.070(3) 0.069(3) 0.057(2) 0.010(2) 0.017(2) 0.007(2)
C2 0.061(3) 0.087(3) 0.062(2) 0.003(2) 0.015(2) -0.006(2)
C3 0.066(3) 0.079(3) 0.076(3) -0.004(2) 0.033(2) -0.018(2)
C4 0.066(2) 0.064(2) 0.061(2) 0.009(2) 0.024(2) -0.003(2)
C5 0.062(2) 0.046(2) 0.046(2) 0.005(2) 0.022(2) 0.000(2)
C6 0.065(2) 0.057(2) 0.053(2) 0.015(2) 0.017(2) 0.001(2)
C7 0.076(3) 0.059(3) 0.072(3) 0.005(2) 0.014(2) 0.007(2)
C8 0.075(3) 0.068(3) 0.068(3) -0.005(2) 0.020(2) -0.003(2)
C9 0.065(3) 0.081(3) 0.055(2) -0.003(2) 0.012(2) -0.018(2)
C10 0.046(2) 0.068(3) 0.052(2) 0.012(2) 0.003(2) -0.005(2)
C11 0.048(2) 0.051(2) 0.055(2) 0.014(2) 0.019(2) 0.001(2)
C12 0.057(2) 0.063(2) 0.056(2) 0.014(2) 0.014(2) 0.008(2)
C13 0.091(3) 0.074(3) 0.059(2) 0.008(2) 0.030(2) -0.002(2)
C14 0.082(3) 0.101(4) 0.059(2) 0.001(2) 0.028(2) 0.002(3)
C15 0.092(3) 0.109(4) 0.078(3) -0.011(3) 0.045(3) 0.016(3)
C16 0.093(3) 0.067(3) 0.077(3) -0.002(2) 0.034(2) 0.021(2)
C17 0.063(2) 0.051(2) 0.048(2) 0.001(2) 0.012(2) 0.001(2)
C18 0.069(2) 0.050(2) 0.070(2) 0.006(2) 0.021(2) 0.007(2)
B 0.050(2) 0.041(2) 0.045(2) -0.003(2) 0.012(2) 0.000(2)
C19 0.051(2) 0.040(2) 0.053(2) -0.003(2) 0.008(2) 0.002(2)
C20 0.070(3) 0.087(3) 0.058(2) 0.001(2) 0.003(2) -0.001(2)
C21 0.084(4) 0.145(5) 0.077(3) 0.003(3) -0.019(3) -0.003(4)
C22 0.058(3) 0.099(4) 0.116(4) 0.011(3) -0.023(3) -0.005(3)
C23 0.053(2) 0.054(2) 0.114(3) 0.002(2) 0.015(2) -0.002(2)
C24 0.056(2) 0.051(2) 0.070(2) -0.005(2) 0.012(2) -0.003(2)
C25 0.051(2) 0.041(2) 0.044(2) -0.004(2) 0.009(2) 0.002(2)
C26 0.105(3) 0.044(2) 0.073(2) 0.000(2) 0.045(2) 0.008(2)
C27 0.131(4) 0.065(3) 0.079(3) -0.007(2) 0.066(3) -0.003(3)
C28 0.083(3) 0.077(3) 0.070(3) -0.020(2) 0.038(2) 0.002(2)
C29 0.070(3) 0.058(2) 0.067(2) -0.013(2) 0.018(2) 0.015(2)
C30 0.061(2) 0.053(2) 0.055(2) -0.003(2) 0.014(2) 0.008(2)
C31 0.046(2) 0.044(2) 0.037(2) 0.0009(15) 0.0111(14) 0.001(2)
C32 0.050(2) 0.050(2) 0.057(2) -0.001(2) 0.010(2) 0.005(2)
C33 0.058(2) 0.058(2) 0.058(2) -0.001(2) 0.009(2) -0.013(2)
C34 0.085(3) 0.043(2) 0.060(2) -0.007(2) 0.025(2) -0.011(2)
C35 0.067(3) 0.046(2) 0.075(2) -0.004(2) 0.032(2) 0.003(2)
C36 0.051(2) 0.046(2) 0.059(2) 0.002(2) 0.023(2) 0.001(2)
C37 0.039(2) 0.051(2) 0.052(2) 0.000(2) 0.013(2) 0.003(2)
C38 0.063(2) 0.073(3) 0.056(2) 0.007(2) 0.008(2) -0.007(2)
C39 0.073(3) 0.118(4) 0.061(2) 0.027(3) 0.005(2) -0.005(3)
C40 0.070(3) 0.105(4) 0.089(3) 0.051(3) 0.021(3) 0.008(3)
C41 0.074(3) 0.065(3) 0.102(3) 0.029(3) 0.032(3) -0.002(2)
C42 0.060(2) 0.058(2) 0.067(2) 0.008(2) 0.013(2) -0.007(2)

loop_
_atom_site_label
_atom_site_type_symbol
_atom_site_fract_x
_atom_site_fract_y
_atom_site_fract_z
_atom_site_U_iso_or_equiv
_atom_site_thermal_displace_type
_atom_site_occupancy
_atom_site_calc_flag
_atom_site_refinement_flags
_atom_site_disorder_group
Fe Fe 0.0000 0.0000 0.0000 0.0602(3) Uani 1 d S .
N1 N 0.0599(2) -0.1367(2) 0.06826(13) 0.0509(7) Uani 1 d . .
N2 N -0.1471(2) -0.1133(2) -0.00530(13) 0.0552(7) Uani 1 d . .
N3 N 0.0634(2) 0.0368(2) 0.12479(14) 0.0591(8) Uani 1 d . .
N4 N 0.1575(2) -0.0862(2) -0.03493(13) 0.0593(8) Uani 1 d . .
C1 C -0.2441(3) -0.1146(3) -0.0514(2) 0.0650(10) Uani 1 d . .
H1A H -0.2538(3) -0.0727(3) -0.0883(2) 0.078 Uiso 1 calc R .
C2 C -0.3290(3) -0.1731(3) -0.0477(2) 0.0698(11) Uani 1 d . .
H2A H -0.3950(3) -0.1699(3) -0.0804(2) 0.084 Uiso 1 calc R .
C3 C -0.3146(3) -0.2369(3) 0.0054(2) 0.0710(11) Uani 1 d . .
H3A H -0.3704(3) -0.2786(3) 0.0091(2) 0.085 Uiso 1 calc R .
C4 C -0.2158(3) -0.2381(3) 0.0532(2) 0.0621(10) Uani 1 d . .
H4A H -0.2041(3) -0.2811(3) 0.0895(2) 0.075 Uiso 1 calc R .
C5 C -0.1349(3) -0.1756(2) 0.0468(2) 0.0500(8) Uani 1 d . .
C6 C -0.0301(3) -0.1696(2) 0.0994(2) 0.0577(9) Uani 1 d . .
H6A H -0.0388(3) -0.1265(2) 0.1358(2) 0.069 Uiso 1 calc R .
H6B H -0.0119(3) -0.2312(2) 0.1200(2) 0.069 Uiso 1 calc R .
C7 C 0.0440(3) 0.1156(3) 0.1578(2) 0.0690(11) Uani 1 d . .
H7A H -0.0025(3) 0.1608(3) 0.1329(2) 0.083 Uiso 1 calc R .
C8 C 0.0892(3) 0.1333(3) 0.2264(2) 0.0696(11) Uani 1 d . .
H8A H 0.0726(3) 0.1885(3) 0.2472(2) 0.084 Uiso 1 calc R .
C9 C 0.1593(3) 0.0679(3) 0.2638(2) 0.0672(11) Uani 1 d . .
H9A H 0.1910(3) 0.0781(3) 0.3102(2) 0.081 Uiso 1 calc R .
C10 C 0.1815(3) -0.0127(3) 0.2313(2) 0.0568(9) Uani 1 d . .
H10A H 0.2288(3) -0.0579(3) 0.2555(2) 0.068 Uiso 1 calc R .
C11 C 0.1327(3) -0.0262(2) 0.1622(2) 0.0503(9) Uani 1 d . .
C12 C 0.1549(3) -0.1122(2) 0.1244(2) 0.0586(9) Uani 1 d . .
H12A H 0.2187(3) -0.1015(2) 0.1050(2) 0.070 Uiso 1 calc R .
H12B H 0.1713(3) -0.1646(2) 0.1565(2) 0.070 Uiso 1 calc R .
C13 C 0.2226(3) -0.0549(3) -0.0761(2) 0.0725(11) Uani 1 d . .
H13A H 0.2189(3) 0.0087(3) -0.0879(2) 0.087 Uiso 1 calc R .
C14 C 0.2934(3) -0.1101(4) -0.1014(2) 0.0784(12) Uani 1 d . .
H14A H 0.3373(3) -0.0847(4) -0.1290(2) 0.094 Uiso 1 calc R .
C15 C 0.2985(4) -0.2048(4) -0.0851(2) 0.0893(14) Uani 1 d . .
H15A H 0.3449(4) -0.2449(4) -0.1024(2) 0.107 Uiso 1 calc R .
C16 C 0.2338(3) -0.2386(3) -0.0431(2) 0.0768(12) Uani 1 d . .
H16A H 0.2362(3) -0.3021(3) -0.0310(2) 0.092 Uiso 1 calc R .
C17 C 0.1652(3) -0.1777(2) -0.0189(2) 0.0543(9) Uani 1 d . .
C18 C 0.0904(3) -0.2118(2) 0.0256(2) 0.0621(10) Uani 1 d . .
H18A H 0.0243(3) -0.2378(2) -0.0037(2) 0.075 Uiso 1 calc R .
H18B H 0.1266(3) -0.2620(2) 0.0553(2) 0.075 Uiso 1 calc R .
B B -0.0664(3) 0.5087(3) 0.2103(2) 0.0450(9) Uani 1 d . .
C19 C -0.1950(3) 0.5040(2) 0.1696(2) 0.0486(8) Uani 1 d . .
C20 C -0.2290(3) 0.4990(3) 0.0976(2) 0.0734(11) Uani 1 d . .
H20A H -0.1760(3) 0.4947(3) 0.0713(2) 0.088 Uiso 1 calc R .
C21 C -0.3377(4) 0.5002(4) 0.0644(2) 0.108(2) Uani 1 d . .
H21A H -0.3566(4) 0.4964(4) 0.0164(2) 0.129 Uiso 1 calc R .
C22 C -0.4183(4) 0.5068(3) 0.1002(3) 0.097(2) Uani 1 d . .
H22A H -0.4917(4) 0.5083(3) 0.0769(3) 0.117 Uiso 1 calc R .
C23 C -0.3905(3) 0.5114(3) 0.1712(2) 0.0745(11) Uani 1 d . .
H23A H -0.4445(3) 0.5159(3) 0.1966(2) 0.089 Uiso 1 calc R .
C24 C -0.2804(3) 0.5091(2) 0.2041(2) 0.0591(9) Uani 1 d . .
H24A H -0.2625(3) 0.5112(2) 0.2521(2) 0.071 Uiso 1 calc R .
C25 C 0.0143(3) 0.4764(2) 0.15913(15) 0.0458(8) Uani 1 d . .
C26 C 0.0448(3) 0.5379(3) 0.1121(2) 0.0702(11) Uani 1 d . .
H26A H 0.0177(3) 0.5992(3) 0.1097(2) 0.084 Uiso 1 calc R .
C27 C 0.1128(4) 0.5134(3) 0.0688(2) 0.0850(13) Uani 1 d . .
H27A H 0.1310(4) 0.5580(3) 0.0389(2) 0.102 Uiso 1 calc R .
C28 C 0.1534(3) 0.4241(3) 0.0698(2) 0.0733(11) Uani 1 d . .
H28A H 0.1999(3) 0.4073(3) 0.0411(2) 0.088 Uiso 1 calc R .
C29 C 0.1242(3) 0.3598(3) 0.1139(2) 0.0646(10) Uani 1 d . .
H29A H 0.1500(3) 0.2982(3) 0.1147(2) 0.078 Uiso 1 calc R .
C30 C 0.0566(3) 0.3857(2) 0.1571(2) 0.0562(9) Uani 1 d . .
H30A H 0.0382(3) 0.3403(2) 0.1863(2) 0.067 Uiso 1 calc R .
C31 C -0.0350(3) 0.6176(2) 0.23617(14) 0.0425(8) Uani 1 d . .
C32 C 0.0751(3) 0.6470(2) 0.2549(2) 0.0530(9) Uani 1 d . .
H32A H 0.1295(3) 0.6041(2) 0.2507(2) 0.064 Uiso 1 calc R .
C33 C 0.1067(3) 0.7362(3) 0.2792(2) 0.0588(9) Uani 1 d . .
H33A H 0.1807(3) 0.7524(3) 0.2901(2) 0.071 Uiso 1 calc R .
C34 C 0.0289(3) 0.8010(2) 0.2875(2) 0.0612(10) Uani 1 d . .
H34A H 0.0495(3) 0.8606(2) 0.3052(2) 0.073 Uiso 1 calc R .
C35 C -0.0796(3) 0.7761(2) 0.2690(2) 0.0599(10) Uani 1 d . .
H35A H -0.1332(3) 0.8197(2) 0.2735(2) 0.072 Uiso 1 calc R .
C36 C -0.1107(3) 0.6868(2) 0.2436(2) 0.0503(8) Uani 1 d . .
H36A H -0.1851(3) 0.6725(2) 0.2311(2) 0.060 Uiso 1 calc R .
C37 C -0.0463(2) 0.4374(2) 0.2773(2) 0.0465(8) Uani 1 d . .
C38 C 0.0243(3) 0.4573(3) 0.3409(2) 0.0646(10) Uani 1 d . .
H38A H 0.0579(3) 0.5161(3) 0.3472(2) 0.078 Uiso 1 calc R .
C39 C 0.0463(3) 0.3933(4) 0.3950(2) 0.0853(13) Uani 1 d . .
H39A H 0.0929(3) 0.4100(4) 0.4367(2) 0.102 Uiso 1 calc R .
C40 C -0.0002(3) 0.3056(3) 0.3871(2) 0.0874(14) Uani 1 d . .
H40A H 0.0169(3) 0.2616(3) 0.4226(2) 0.105 Uiso 1 calc R .
C41 C -0.0723(3) 0.2830(3) 0.3266(2) 0.0783(12) Uani 1 d . .
H41A H -0.1061(3) 0.2242(3) 0.3213(2) 0.094 Uiso 1 calc R .
C42 C -0.0947(3) 0.3483(3) 0.2731(2) 0.0619(10) Uani 1 d . .
H42A H -0.1443(3) 0.3318(3) 0.2326(2) 0.074 Uiso 1 calc R .

loop_
_atom_type_symbol
_atom_type_description
_atom_type_scat_dispersion_real
_atom_type_scat_dispersion_imag
_atom_type_scat_source
C C 0.0181 0.0091 'International Tables Vol C Tables 4.2.6.8 and 6.1.1.4'
H H 0.0000 0.0000 'International Tables Vol C Tables 4.2.6.8 and 6.1.1.4'
B B 0.0090 0.0039 'International Tables Vol C Tables 4.2.6.8 and 6.1.1.4'
N N 0.0311 0.0180 'International Tables Vol C Tables 4.2.6.8 and 6.1.1.4'
Fe Fe -1.1336 3.1974 'International Tables Vol C Tables 4.2.6.8 and 6.1.1.4'

loop_
_geom_angle_atom_site_label_1
_geom_angle_atom_site_label_2
_geom_angle_atom_site_label_3
_geom_angle
_geom_angle_site_symmetry_1
_geom_angle_site_symmetry_3
_geom_angle_publ_flag
N1 Fe N1 180.0 3 . ?
N1 Fe N2 67.98(9) 3 3 ?
N1 Fe N2 112.02(9) . 3 ?
N1 Fe N2 112.02(9) 3 . ?
N1 Fe N2 67.98(9) . . ?
N2 Fe N2 180.0 3 . ?
N1 Fe N3 67.32(9) 3 3 ?
N1 Fe N3 112.68(9) . 3 ?
N2 Fe N3 104.67(9) 3 3 ?
N2 Fe N3 75.33(9) . 3 ?
N1 Fe N3 112.68(9) 3 . ?
N1 Fe N3 67.32(9) . . ?
N2 Fe N3 75.33(9) 3 . ?
N2 Fe N3 104.67(9) . . ?
N3 Fe N3 180.0 3 . ?
N1 Fe N4 113.59(9) 3 . ?
N1 Fe N4 66.41(9) . . ?
N2 Fe N4 72.91(9) 3 . ?
N2 Fe N4 107.09(9) . . ?
N3 Fe N4 73.83(9) 3 . ?
N3 Fe N4 106.17(9) . . ?
N1 Fe N4 66.41(9) 3 3 ?
N1 Fe N4 113.59(9) . 3 ?
N2 Fe N4 107.09(9) 3 3 ?
N2 Fe N4 72.91(9) . 3 ?
N3 Fe N4 106.17(9) 3 3 ?
N3 Fe N4 73.83(9) . 3 ?
N4 Fe N4 180.0 . 3 ?
C18 N1 C12 109.8(3) . . ?
C18 N1 C6 109.4(3) . . ?
C12 N1 C6 108.6(2) . . ?
C18 N1 Fe 110.6(2) . . ?
C12 N1 Fe 109.6(2) . . ?
C6 N1 Fe 108.9(2) . . ?
C5 N2 C1 116.4(3) . . ?
C5 N2 Fe 116.6(2) . . ?
C1 N2 Fe 126.7(2) . . ?
C11 N3 C7 116.5(3) . . ?
C11 N3 Fe 115.7(2) . . ?
C7 N3 Fe 127.5(2) . . ?
C17 N4 C13 116.3(3) . . ?
C17 N4 Fe 115.0(2) . . ?
C13 N4 Fe 127.9(3) . . ?
N2 C1 C2 124.5(3) . . ?
C1 C2 C3 118.2(4) . . ?
C2 C3 C4 118.8(4) . . ?
C5 C4 C3 119.5(3) . . ?
N2 C5 C4 122.5(3) . . ?
N2 C5 C6 115.8(3) . . ?
C4 C5 C6 121.6(3) . . ?
N1 C6 C5 111.0(3) . . ?
N3 C7 C8 123.7(4) . . ?
C9 C8 C7 118.9(4) . . ?
C10 C9 C8 118.8(3) . . ?
C9 C10 C11 119.4(3) . . ?
N3 C11 C10 122.8(3) . . ?
N3 C11 C12 115.8(3) . . ?
C10 C11 C12 121.5(3) . . ?
N1 C12 C11 111.3(3) . . ?
N4 C13 C14 124.3(4) . . ?
C13 C14 C15 118.4(4) . . ?
C16 C15 C14 118.7(4) . . ?
C15 C16 C17 119.3(4) . . ?
N4 C17 C16 123.1(3) . . ?
N4 C17 C18 115.6(3) . . ?
C16 C17 C18 121.3(3) . . ?
N1 C18 C17 112.4(3) . . ?
C19 B C37 109.4(3) . . ?
C19 B C31 109.4(3) . . ?
C37 B C31 110.0(2) . . ?
C19 B C25 110.7(2) . . ?
C37 B C25 108.9(3) . . ?
C31 B C25 108.5(3) . . ?
C24 C19 C20 114.4(3) . . ?
C24 C19 B 122.1(3) . . ?
C20 C19 B 123.4(3) . . ?
C21 C20 C19 122.2(4) . . ?
C22 C21 C20 121.4(4) . . ?
C21 C22 C23 119.4(4) . . ?
C22 C23 C24 118.7(4) . . ?
C23 C24 C19 123.9(4) . . ?
C26 C25 C30 113.4(3) . . ?
C26 C25 B 122.4(3) . . ?
C30 C25 B 124.2(3) . . ?
C27 C26 C25 123.9(4) . . ?
C28 C27 C26 120.3(4) . . ?
C27 C28 C29 118.6(4) . . ?
C28 C29 C30 120.4(4) . . ?
C29 C30 C25 123.5(3) . . ?
C36 C31 C32 114.2(3) . . ?
C36 C31 B 125.0(3) . . ?
C32 C31 B 120.7(3) . . ?
C33 C32 C31 123.5(3) . . ?
C34 C33 C32 120.0(3) . . ?
C35 C34 C33 118.7(3) . . ?
C34 C35 C36 120.9(3) . . ?
C35 C36 C31 122.7(3) . . ?
C42 C37 C38 114.4(3) . . ?
C42 C37 B 121.6(3) . . ?
C38 C37 B 123.9(3) . . ?
C39 C38 C37 123.0(4) . . ?
C40 C39 C38 120.1(4) . . ?
C41 C40 C39 119.6(4) . . ?
C40 C41 C42 119.7(4) . . ?
C41 C42 C37 123.3(4) . . ?

loop_
_geom_bond_atom_site_label_1
_geom_bond_atom_site_label_2
_geom_bond_distance
_geom_bond_site_symmetry_2
_geom_bond_publ_flag
Fe N1 2.389(3) 3 ?
Fe N1 2.389(3) . ?
Fe N2 2.426(3) 3 ?
Fe N2 2.426(3) . ?
Fe N3 2.482(3) 3 ?
Fe N3 2.482(3) . ?
Fe N4 2.540(3) . ?
Fe N4 2.540(3) 3 ?
N1 C18 1.464(4) . ?
N1 C12 1.477(4) . ?
N1 C6 1.475(4) . ?
N2 C5 1.342(4) . ?
N2 C1 1.347(4) . ?
N3 C11 1.346(4) . ?
N3 C7 1.346(4) . ?
N4 C17 1.336(4) . ?
N4 C13 1.349(4) . ?
C1 C2 1.361(5) . ?
C2 C3 1.371(5) . ?
C3 C4 1.379(5) . ?
C4 C5 1.372(4) . ?
C5 C6 1.484(4) . ?
C7 C8 1.376(5) . ?
C8 C9 1.374(5) . ?
C9 C10 1.370(5) . ?
C10 C11 1.385(4) . ?
C11 C12 1.491(4) . ?
C13 C14 1.358(5) . ?
C14 C15 1.381(6) . ?
C15 C16 1.371(5) . ?
C16 C17 1.376(5) . ?
C17 C18 1.501(4) . ?
B C19 1.631(5) . ?
B C37 1.644(5) . ?
B C31 1.649(5) . ?
B C25 1.646(5) . ?
C19 C24 1.392(4) . ?
C19 C20 1.399(5) . ?
C20 C21 1.371(6) . ?
C21 C22 1.359(6) . ?
C22 C23 1.376(6) . ?
C23 C24 1.385(5) . ?
C25 C26 1.391(4) . ?
C25 C30 1.396(4) . ?
C26 C27 1.379(5) . ?
C27 C28 1.363(5) . ?
C28 C29 1.369(5) . ?
C29 C30 1.380(4) . ?
C31 C36 1.393(4) . ?
C31 C32 1.406(4) . ?
C32 C33 1.380(4) . ?
C33 C34 1.374(5) . ?
C34 C35 1.369(5) . ?
C35 C36 1.387(4) . ?
C37 C42 1.396(4) . ?
C37 C38 1.399(4) . ?
C38 C39 1.386(5) . ?
C39 C40 1.368(6) . ?
C40 C41 1.370(5) . ?
C41 C42 1.389(5) . ?
